data_7113644
loop_
_publ_author_name
'Ghosh, Rajshekhar'
'Nethaji, Munirathinam'
'Samuelson, Ashoka G.'

_publ_section_title
;
 On the water promoted reaction of titanium isopropoxide with carbon dioxide
;
_journal_coden_ASTM CHCOFS
_journal_issue 20
_journal_name_full
;
 Chemical Communications (Cambridge, United Kingdom)
;
_journal_page_first 2556
_journal_page_last 2557
_journal_paper_doi 10.1039/b307217g
_journal_year 2003
_chemical_formula_moiety 'C38 H84 O18 Ti4'
_chemical_formula_sum 'C38 H84 O18 Ti4'
_chemical_formula_weight 1020.65
_space_group_IT_number 2
_symmetry_cell_setting triclinic
_symmetry_space_group_name_Hall '-P 1'
_symmetry_space_group_name_H-M 'P -1'
_atom_sites_solution_hydrogens geom
_atom_sites_solution_primary direct
_atom_sites_solution_secondary difmap
_audit_creation_method SHELXL-97
_cell_angle_alpha 85.668(4)
_cell_angle_beta 81.109(4)
_cell_angle_gamma 67.083(4)
_cell_formula_units_Z 2
_cell_length_a 11.843(2)
_cell_length_b 12.358(3)
_cell_length_c 20.466(4)
_cell_measurement_temperature 293(2)
_cell_measurement_theta_max 26.05
_cell_measurement_theta_min 1.01
_cell_volume 2725.4(10)
_computing_cell_refinement 'BRUKER SMART'
_computing_data_collection 'BRUKER SMART'
_computing_data_reduction 'BRUKER SAINT'
_computing_molecular_graphics 'BRUKER SHELXTL'
_computing_publication_material 'BRUKER SHELXTL'
_computing_structure_refinement 'SHELXL-97 (Sheldrick, 1997)'
_computing_structure_solution 'BRUKER SHELXTL'
_diffrn_ambient_temperature 293(2)
_diffrn_measured_fraction_theta_full 0.994
_diffrn_measured_fraction_theta_max 0.994
_diffrn_measurement_device_type 'CCD Area Detector'
_diffrn_measurement_method 'Phi & Omega Scans'
_diffrn_radiation_monochromator graphite
_diffrn_radiation_source 'fine-focus sealed tube'
_diffrn_radiation_type MoK\a
_diffrn_radiation_wavelength 0.71073
_diffrn_reflns_av_R_equivalents 0.0795
_diffrn_reflns_av_sigmaI/netI 0.1156
_diffrn_reflns_limit_h_max 14
_diffrn_reflns_limit_h_min -14
_diffrn_reflns_limit_k_max 15
_diffrn_reflns_limit_k_min -15
_diffrn_reflns_limit_l_max 25
_diffrn_reflns_limit_l_min -25
_diffrn_reflns_number 28759
_diffrn_reflns_theta_full 26.05
_diffrn_reflns_theta_max 26.05
_diffrn_reflns_theta_min 1.01
_exptl_absorpt_coefficient_mu 0.625
_exptl_absorpt_correction_T_max 0.9780
_exptl_absorpt_correction_T_min 0.7649
_exptl_absorpt_correction_type empirical
_exptl_absorpt_process_details 'Psi scan'
_exptl_crystal_colour 'pale yellow'
_exptl_crystal_density_diffrn 1.244
_exptl_crystal_density_method 'not measured'
_exptl_crystal_description irregular
_exptl_crystal_F_000 1088
_exptl_crystal_size_max 0.35
_exptl_crystal_size_mid 0.17
_exptl_crystal_size_min 0.13
_refine_diff_density_max 0.840
_refine_diff_density_min -0.518
_refine_diff_density_rms 0.103
_refine_ls_extinction_method none
_refine_ls_goodness_of_fit_ref 0.935
_refine_ls_hydrogen_treatment mixed
_refine_ls_matrix_type full
_refine_ls_number_parameters 413
_refine_ls_number_reflns 10719
_refine_ls_number_restraints 0
_refine_ls_restrained_S_all 0.935
_refine_ls_R_factor_all 0.1538
_refine_ls_R_factor_gt 0.0836
_refine_ls_shift/su_max 0.008
_refine_ls_shift/su_mean 0.000
_refine_ls_structure_factor_coef Fsqd
_refine_ls_weighting_details 'calc w=1/[\s^2^(Fo^2^)+(0.1474P)^2^+0.0000P] where P=(Fo^2^+2Fc^2^)/3'
_refine_ls_weighting_scheme calc
_refine_ls_wR_factor_gt 0.2291
_refine_ls_wR_factor_ref 0.2674
_reflns_number_gt 5113
_reflns_number_total 10719
_reflns_threshold_expression >2sigma(I)
_cod_duplicate_entry 7104843
_cod_data_source_file b307217g.txt
_cod_data_source_block ghos2_f
_cod_depositor_comments
;
The following automatic conversions were performed:

'_symmetry_cell_setting' value 'Triclinic' changed to 'triclinic'
according to
/usr/data/users/saulius/automatic-downloads/retrospective/RSC/lib/dictionaries/cif_core.dic
dictionary named 'cif_core.dic' version 2.4.2 from
2011-04-26.

'_exptl_absorpt_correction_type' value 'Empirical'
changed to 'empirical' according to
/usr/data/users/saulius/automatic-downloads/retrospective/RSC/lib/dictionaries/cif_core.dic
dictionary named 'cif_core.dic' version 2.4.2 from 2011-04-26.

Automatic conversion script
Id: cif_fix_values 2281 2013-09-26 08:29:07Z andrius 
;
_cod_original_cell_volume 2725.3(10)
_cod_original_sg_symbol_H-M P-1
_cod_database_code 7113644

loop_
_symmetry_equiv_pos_as_xyz
'x, y, z'
'-x, -y, -z'

loop_
_atom_site_label
_atom_site_type_symbol
_atom_site_fract_x
_atom_site_fract_y
_atom_site_fract_z
_atom_site_U_iso_or_equiv
_atom_site_adp_type
_atom_site_occupancy
_atom_site_symmetry_multiplicity
_atom_site_calc_flag
_atom_site_refinement_flags
Ti1 Ti 0.44812(10) 0.12932(10) 0.24967(5) 0.0444(3) Uani 1 1 d .
Ti2 Ti 0.62467(10) 0.18883(10) 0.31198(5) 0.0447(3) Uani 1 1 d .
Ti3 Ti 0.61783(10) 0.23926(10) 0.15652(5) 0.0459(3) Uani 1 1 d .
Ti4 Ti 0.35987(10) 0.38945(10) 0.30491(5) 0.0448(3) Uani 1 1 d .
O1 O 0.5035(3) 0.2681(3) 0.24463(17) 0.0376(9) Uani 1 1 d .
O2 O 0.5625(4) 0.0756(3) 0.30836(19) 0.0468(10) Uani 1 1 d .
O3 O 0.3361(4) 0.2196(4) 0.1741(2) 0.0486(10) Uani 1 1 d .
O4 O 0.4620(4) 0.2955(4) 0.1112(2) 0.0548(11) Uani 1 1 d .
O5 O 0.3897(4) 0.0160(4) 0.2593(2) 0.0560(11) Uani 1 1 d .
O6 O 0.5754(4) 0.0850(3) 0.17270(19) 0.0449(10) Uani 1 1 d .
O7 O 0.3074(3) 0.2522(3) 0.30656(19) 0.0452(10) Uani 1 1 d .
O8 O 0.2952(4) 0.3057(5) 0.0752(2) 0.0744(15) Uani 1 1 d .
O9 O 0.6601(4) 0.3480(4) 0.3078(2) 0.0483(10) Uani 1 1 d .
O10 O 0.4682(4) 0.4846(4) 0.3010(2) 0.0515(11) Uani 1 1 d .
O11 O 0.7415(4) 0.1148(4) 0.3637(2) 0.0572(12) Uani 1 1 d .
O12 O 0.7356(3) 0.1641(4) 0.2235(2) 0.0471(10) Uani 1 1 d .
O13 O 0.4802(4) 0.2856(3) 0.37192(19) 0.0458(10) Uani 1 1 d .
O14 O 0.6144(4) 0.5398(4) 0.3185(2) 0.0637(13) Uani 1 1 d .
O15 O 0.7184(4) 0.1767(4) 0.0830(2) 0.0598(12) Uani 1 1 d .
O16 O 0.6247(4) 0.3797(4) 0.1494(2) 0.0618(12) Uani 1 1 d .
O17 O 0.2530(4) 0.4686(4) 0.3724(2) 0.0579(12) Uani 1 1 d .
O18 O 0.2828(4) 0.4739(4) 0.2402(2) 0.0579(12) Uani 1 1 d .
C1 C 0.3682(6) 0.2704(6) 0.1233(3) 0.0531(16) Uani 1 1 d .
C2 C 0.3706(9) -0.0860(8) 0.2851(5) 0.099(3) Uani 1 1 d .
H2 H 0.4261 -0.1498 0.2557 0.119 Uiso 1 1 calc R
C3 C 0.4092(11) -0.1199(11) 0.3504(6) 0.141(4) Uiso 1 1 d .
H3A H 0.4944 -0.1305 0.3483 0.212 Uiso 1 1 calc R
H3B H 0.3997 -0.1921 0.3645 0.212 Uiso 1 1 calc R
H3C H 0.3589 -0.0594 0.3812 0.212 Uiso 1 1 calc R
C4 C 0.2478(14) -0.0757(14) 0.2793(8) 0.193(6) Uiso 1 1 d .
H4A H 0.2323 -0.0557 0.2344 0.290 Uiso 1 1 calc R
H4B H 0.1891 -0.0154 0.3080 0.290 Uiso 1 1 calc R
H4C H 0.2398 -0.1492 0.2915 0.290 Uiso 1 1 calc R
C5 C 0.6342(7) -0.0238(6) 0.1381(4) 0.0626(19) Uani 1 1 d .
H5 H 0.7018 -0.0175 0.1059 0.075 Uiso 1 1 calc R
C6 C 0.6904(8) -0.1254(7) 0.1855(4) 0.087(2) Uiso 1 1 d .
H6A H 0.7484 -0.1098 0.2076 0.130 Uiso 1 1 calc R
H6B H 0.7324 -0.1967 0.1612 0.130 Uiso 1 1 calc R
H6C H 0.6260 -0.1335 0.2177 0.130 Uiso 1 1 calc R
C7 C 0.5432(8) -0.0432(7) 0.1002(4) 0.084(2) Uiso 1 1 d .
H7A H 0.5123 0.0218 0.0702 0.126 Uiso 1 1 calc R
H7B H 0.4756 -0.0492 0.1307 0.126 Uiso 1 1 calc R
H7C H 0.5844 -0.1145 0.0757 0.126 Uiso 1 1 calc R
C8 C 0.1866(7) 0.2486(7) 0.3249(4) 0.072(2) Uani 1 1 d .
H8 H 0.1907 0.1756 0.3071 0.086 Uiso 1 1 calc R
C9 C 0.1621(8) 0.2371(8) 0.3992(4) 0.094(3) Uiso 1 1 d .
H9A H 0.2289 0.1713 0.4144 0.141 Uiso 1 1 calc R
H9B H 0.0861 0.2253 0.4113 0.141 Uiso 1 1 calc R
H9C H 0.1558 0.3075 0.4191 0.141 Uiso 1 1 calc R
C10 C 0.0926(9) 0.3404(9) 0.2965(5) 0.115(3) Uiso 1 1 d .
H10A H 0.1143 0.3406 0.2494 0.173 Uiso 1 1 calc R
H10B H 0.0832 0.4141 0.3136 0.173 Uiso 1 1 calc R
H10C H 0.0161 0.3290 0.3073 0.173 Uiso 1 1 calc R
C11 C 0.1813(6) 0.2838(7) 0.0837(4) 0.075(2) Uani 1 1 d .
H11 H 0.1409 0.2993 0.1295 0.089 Uiso 1 1 calc R
C12 C 0.1027(11) 0.3671(10) 0.0391(6) 0.140(4) Uiso 1 1 d .
H12A H 0.0843 0.4458 0.0522 0.210 Uiso 1 1 calc R
H12B H 0.0272 0.3547 0.0411 0.210 Uiso 1 1 calc R
H12C H 0.1452 0.3556 -0.0053 0.210 Uiso 1 1 calc R
C13 C 0.2116(10) 0.1562(9) 0.0676(5) 0.116(3) Uiso 1 1 d .
H13A H 0.2609 0.1053 0.0992 0.173 Uiso 1 1 calc R
H13B H 0.2568 0.1395 0.0240 0.173 Uiso 1 1 calc R
H13C H 0.1362 0.1434 0.0697 0.173 Uiso 1 1 calc R
C14 C 0.5816(6) 0.4507(6) 0.3089(3) 0.0510(16) Uani 1 1 d .
C15 C 0.8154(15) 0.0190(15) 0.4060(8) 0.124(5) Uiso 0.80 1 d P
C15A C 0.853(3) 0.016(3) 0.3771(16) 0.041(7) Uiso 0.20 1 d P
C16 C 0.8032(16) -0.0871(16) 0.3950(10) 0.151(6) Uiso 0.80 1 d P
C16A C 0.857(4) -0.098(4) 0.355(2) 0.087(13) Uiso 0.20 1 d P
C17 C 0.9108(19) 0.0524(17) 0.4196(10) 0.177(7) Uiso 0.80 1 d P
C17A C 0.852(4) 0.035(4) 0.461(2) 0.088(13) Uiso 0.20 1 d P
C18 C 0.8690(7) 0.1321(7) 0.2151(4) 0.081(2) Uani 1 1 d .
H18 H 0.8908 0.1197 0.2601 0.097 Uiso 1 1 calc R
C19 C 0.9320(9) 0.0162(8) 0.1839(5) 0.102(3) Uiso 1 1 d .
H19A H 0.8995 -0.0384 0.2069 0.153 Uiso 1 1 calc R
H19B H 1.0192 -0.0116 0.1862 0.153 Uiso 1 1 calc R
H19C H 0.9184 0.0230 0.1385 0.153 Uiso 1 1 calc R
C20 C 0.9066(10) 0.2248(9) 0.1875(5) 0.127(4) Uiso 1 1 d .
H20A H 0.8594 0.2954 0.2118 0.190 Uiso 1 1 calc R
H20B H 0.8927 0.2381 0.1421 0.190 Uiso 1 1 calc R
H20C H 0.9930 0.2030 0.1900 0.190 Uiso 1 1 calc R
C21 C 0.4504(6) 0.2808(6) 0.4430(3) 0.0573(17) Uani 1 1 d .
H21 H 0.3629 0.3305 0.4549 0.069 Uiso 1 1 calc R
C22 C 0.4704(8) 0.1564(7) 0.4669(4) 0.079(2) Uiso 1 1 d .
H22A H 0.4188 0.1289 0.4467 0.118 Uiso 1 1 calc R
H22B H 0.4494 0.1554 0.5141 0.118 Uiso 1 1 calc R
H22C H 0.5556 0.1062 0.4550 0.118 Uiso 1 1 calc R
C23 C 0.5276(7) 0.3319(7) 0.4734(4) 0.075(2) Uiso 1 1 d .
H23A H 0.5113 0.4106 0.4568 0.113 Uiso 1 1 calc R
H23B H 0.6138 0.2844 0.4620 0.113 Uiso 1 1 calc R
H23C H 0.5066 0.3331 0.5206 0.113 Uiso 1 1 calc R
C24 C 0.7409(6) 0.5143(6) 0.3266(4) 0.066(2) Uani 1 1 d .
H24 H 0.7960 0.4530 0.2956 0.080 Uiso 1 1 calc R
C25 C 0.7624(9) 0.4721(8) 0.3961(4) 0.097(3) Uiso 1 1 d .
H25A H 0.7484 0.4006 0.4046 0.145 Uiso 1 1 calc R
H25B H 0.7064 0.5308 0.4266 0.145 Uiso 1 1 calc R
H25C H 0.8461 0.4580 0.4015 0.145 Uiso 1 1 calc R
C26 C 0.7630(10) 0.6245(9) 0.3100(5) 0.123(4) Uiso 1 1 d .
H26A H 0.7504 0.6473 0.2649 0.185 Uiso 1 1 calc R
H26B H 0.8464 0.6115 0.3154 0.185 Uiso 1 1 calc R
H26C H 0.7064 0.6858 0.3388 0.185 Uiso 1 1 calc R
C27 C 0.7635(11) 0.1556(15) 0.0165(5) 0.163(6) Uani 1 1 d .
H27 H 0.7989 0.0697 0.0205 0.195 Uiso 1 1 calc R
C28 C 0.6733(9) 0.1629(9) -0.0234(5) 0.110(3) Uiso 1 1 d .
H28A H 0.6096 0.1424 0.0027 0.165 Uiso 1 1 calc R
H28B H 0.7113 0.1095 -0.0595 0.165 Uiso 1 1 calc R
H28C H 0.6377 0.2416 -0.0405 0.165 Uiso 1 1 calc R
C29 C 0.8739(11) 0.1688(11) -0.0075(6) 0.148(5) Uiso 1 1 d .
H29A H 0.9243 0.1522 0.0274 0.222 Uiso 1 1 calc R
H29B H 0.8566 0.2479 -0.0234 0.222 Uiso 1 1 calc R
H29C H 0.9172 0.1153 -0.0430 0.222 Uiso 1 1 calc R
C30 C 0.6446(15) 0.4685(14) 0.1146(8) 0.178(6) Uiso 1 1 d .
H30 H 0.7240 0.4189 0.0903 0.213 Uiso 1 1 calc R
C31 C 0.5919(15) 0.5081(14) 0.0635(8) 0.204(7) Uiso 1 1 d .
H31A H 0.5780 0.4467 0.0442 0.306 Uiso 1 1 calc R
H31B H 0.6438 0.5361 0.0320 0.306 Uiso 1 1 calc R
H31C H 0.5141 0.5716 0.0755 0.306 Uiso 1 1 calc R
C32 C 0.6905(15) 0.5387(15) 0.1412(8) 0.209(7) Uiso 1 1 d .
H32A H 0.7398 0.4952 0.1747 0.314 Uiso 1 1 calc R
H32B H 0.6232 0.6061 0.1606 0.314 Uiso 1 1 calc R
H32C H 0.7408 0.5638 0.1071 0.314 Uiso 1 1 calc R
C33 C 0.1772(10) 0.5738(10) 0.3976(6) 0.116(3) Uiso 1 1 d .
H33 H 0.1476 0.6151 0.3570 0.139 Uiso 1 1 calc R
C34 C 0.2381(10) 0.6484(9) 0.4165(5) 0.120(4) Uiso 1 1 d .
H34A H 0.3113 0.6381 0.3857 0.180 Uiso 1 1 calc R
H34B H 0.2603 0.6264 0.4601 0.180 Uiso 1 1 calc R
H34C H 0.1824 0.7293 0.4159 0.180 Uiso 1 1 calc R
C35 C 0.0604(10) 0.5826(9) 0.4356(5) 0.121(4) Uiso 1 1 d .
H35A H 0.0294 0.5321 0.4173 0.182 Uiso 1 1 calc R
H35B H 0.0019 0.6623 0.4342 0.182 Uiso 1 1 calc R
H35C H 0.0723 0.5592 0.4807 0.182 Uiso 1 1 calc R
C36 C 0.2391(14) 0.5674(13) 0.1958(7) 0.156(5) Uiso 1 1 d .
H36 H 0.2873 0.5363 0.1532 0.188 Uiso 1 1 calc R
C37 C 0.1210(19) 0.5888(18) 0.1872(10) 0.268(10) Uiso 1 1 d .
H37A H 0.1123 0.5157 0.1830 0.401 Uiso 1 1 calc R
H37B H 0.1016 0.6359 0.1478 0.401 Uiso 1 1 calc R
H37C H 0.0655 0.6301 0.2246 0.401 Uiso 1 1 calc R
C38 C 0.2664(14) 0.6624(14) 0.2044(8) 0.203(7) Uiso 1 1 d .
H38A H 0.3484 0.6363 0.2162 0.304 Uiso 1 1 calc R
H38B H 0.2079 0.7100 0.2390 0.304 Uiso 1 1 calc R
H38C H 0.2621 0.7078 0.1640 0.304 Uiso 1 1 calc R

loop_
_atom_site_aniso_label
_atom_site_aniso_U_11
_atom_site_aniso_U_22
_atom_site_aniso_U_33
_atom_site_aniso_U_23
_atom_site_aniso_U_13
_atom_site_aniso_U_12
Ti1 0.0464(7) 0.0460(7) 0.0441(6) 0.0037(5) -0.0074(5) -0.0218(5)
Ti2 0.0417(6) 0.0448(7) 0.0456(7) 0.0017(5) -0.0104(5) -0.0132(5)
Ti3 0.0428(7) 0.0511(7) 0.0439(6) 0.0011(5) -0.0026(5) -0.0196(6)
Ti4 0.0373(6) 0.0450(7) 0.0497(7) -0.0005(5) -0.0041(5) -0.0140(5)
O1 0.034(2) 0.039(2) 0.041(2) 0.0056(17) -0.0078(17) -0.0149(18)
O2 0.052(3) 0.042(2) 0.045(2) 0.0053(19) -0.007(2) -0.018(2)
O3 0.042(2) 0.062(3) 0.043(2) 0.007(2) -0.0047(19) -0.023(2)
O4 0.050(3) 0.064(3) 0.053(3) 0.014(2) -0.012(2) -0.026(2)
O5 0.066(3) 0.053(3) 0.058(3) 0.010(2) -0.010(2) -0.034(2)
O6 0.046(2) 0.043(2) 0.045(2) -0.0049(19) -0.0011(19) -0.017(2)
O7 0.040(2) 0.054(3) 0.045(2) -0.0008(19) -0.0037(19) -0.022(2)
O8 0.059(3) 0.111(4) 0.061(3) 0.036(3) -0.026(2) -0.042(3)
O9 0.042(2) 0.047(3) 0.056(3) -0.004(2) -0.006(2) -0.017(2)
O10 0.041(2) 0.047(3) 0.066(3) 0.002(2) -0.009(2) -0.015(2)
O11 0.056(3) 0.057(3) 0.059(3) 0.004(2) -0.022(2) -0.017(2)
O12 0.032(2) 0.054(3) 0.054(3) -0.007(2) -0.0016(19) -0.016(2)
O13 0.047(2) 0.049(2) 0.039(2) -0.0011(19) -0.0066(19) -0.017(2)
O14 0.051(3) 0.049(3) 0.096(4) -0.002(2) -0.013(3) -0.024(2)
O15 0.053(3) 0.079(3) 0.045(3) -0.007(2) 0.007(2) -0.026(2)
O16 0.070(3) 0.060(3) 0.063(3) 0.013(2) -0.002(2) -0.039(3)
O17 0.044(3) 0.053(3) 0.068(3) -0.012(2) 0.002(2) -0.011(2)
O18 0.052(3) 0.054(3) 0.062(3) 0.019(2) -0.017(2) -0.016(2)
C1 0.049(4) 0.054(4) 0.054(4) 0.006(3) -0.014(3) -0.017(3)
C2 0.100(7) 0.096(7) 0.134(8) 0.019(6) -0.032(6) -0.070(6)
C5 0.062(5) 0.053(4) 0.066(5) -0.006(4) 0.004(4) -0.018(4)
C8 0.053(4) 0.081(5) 0.078(5) 0.017(4) 0.007(4) -0.030(4)
C11 0.048(4) 0.109(7) 0.068(5) 0.028(5) -0.022(4) -0.032(4)
C14 0.054(4) 0.049(4) 0.054(4) -0.001(3) -0.003(3) -0.025(4)
C18 0.050(5) 0.084(6) 0.090(6) 0.002(5) -0.007(4) -0.007(4)
C21 0.053(4) 0.069(5) 0.046(4) 0.001(3) -0.002(3) -0.022(4)
C24 0.055(4) 0.056(4) 0.096(6) 0.007(4) -0.015(4) -0.030(4)
C27 0.128(9) 0.36(2) 0.064(6) -0.049(9) 0.016(6) -0.159(12)

loop_
_atom_type_symbol
_atom_type_description
_atom_type_scat_dispersion_real
_atom_type_scat_dispersion_imag
_atom_type_scat_source
C C 0.0033 0.0016 'International Tables Vol C Tables 4.2.6.8 and 6.1.1.4'
H H 0.0000 0.0000 'International Tables Vol C Tables 4.2.6.8 and 6.1.1.4'
O O 0.0106 0.0060 'International Tables Vol C Tables 4.2.6.8 and 6.1.1.4'
Ti Ti 0.2776 0.4457 'International Tables Vol C Tables 4.2.6.8 and 6.1.1.4'

loop_
_geom_angle_atom_site_label_1
_geom_angle_atom_site_label_2
_geom_angle_atom_site_label_3
_geom_angle
O5 Ti1 O2 99.73(19)
O5 Ti1 O6 104.86(19)
O2 Ti1 O6 92.97(17)
O5 Ti1 O7 98.27(19)
O2 Ti1 O7 99.53(17)
O6 Ti1 O7 151.40(17)
O5 Ti1 O1 175.07(19)
O2 Ti1 O1 80.53(16)
O6 Ti1 O1 80.02(15)
O7 Ti1 O1 76.85(15)
O5 Ti1 O3 93.34(18)
O2 Ti1 O3 166.65(17)
O6 Ti1 O3 80.98(16)
O7 Ti1 O3 81.10(16)
O1 Ti1 O3 86.68(15)
O5 Ti1 Ti2 135.88(15)
O2 Ti1 Ti2 36.35(12)
O6 Ti1 Ti2 86.30(12)
O7 Ti1 Ti2 88.70(11)
O1 Ti1 Ti2 44.17(10)
O3 Ti1 Ti2 130.75(12)
O5 Ti1 Ti3 145.58(15)
O2 Ti1 Ti3 90.78(13)
O6 Ti1 Ti3 41.47(11)
O7 Ti1 Ti3 112.27(12)
O1 Ti1 Ti3 39.13(10)
O3 Ti1 Ti3 76.78(11)
Ti2 Ti1 Ti3 62.95(4)
O5 Ti1 Ti4 135.77(15)
O2 Ti1 Ti4 89.50(13)
O6 Ti1 Ti4 117.84(12)
O7 Ti1 Ti4 37.53(11)
O1 Ti1 Ti4 39.34(10)
O3 Ti1 Ti4 82.94(12)
Ti2 Ti1 Ti4 61.78(4)
Ti3 Ti1 Ti4 76.43(4)
O11 Ti2 O2 99.72(19)
O11 Ti2 O13 105.15(18)
O2 Ti2 O13 92.73(18)
O11 Ti2 O12 98.31(19)
O2 Ti2 O12 100.06(17)
O13 Ti2 O12 150.94(17)
O11 Ti2 O1 174.37(18)
O2 Ti2 O1 80.79(16)
O13 Ti2 O1 80.39(15)
O12 Ti2 O1 76.11(15)
O11 Ti2 O9 92.76(18)
O2 Ti2 O9 167.05(17)
O13 Ti2 O9 80.59(16)
O12 Ti2 O9 81.39(16)
O1 Ti2 O9 87.13(15)
O11 Ti2 Ti1 136.24(15)
O2 Ti2 Ti1 36.73(12)
O13 Ti2 Ti1 85.95(12)
O12 Ti2 Ti1 88.88(11)
O1 Ti2 Ti1 44.05(10)
O9 Ti2 Ti1 130.99(12)
O11 Ti2 Ti4 145.12(15)
O2 Ti2 Ti4 90.97(13)
O13 Ti2 Ti4 40.78(11)
O12 Ti2 Ti4 112.47(12)
O1 Ti2 Ti4 40.19(10)
O9 Ti2 Ti4 76.71(11)
Ti1 Ti2 Ti4 63.07(4)
O11 Ti2 Ti3 135.90(15)
O2 Ti2 Ti3 90.15(13)
O13 Ti2 Ti3 117.27(12)
O12 Ti2 Ti3 37.62(11)
O1 Ti2 Ti3 38.50(10)
O9 Ti2 Ti3 83.19(11)
Ti1 Ti2 Ti3 61.94(4)
Ti4 Ti2 Ti3 76.54(4)
O16 Ti3 O15 98.8(2)
O16 Ti3 O12 99.87(19)
O15 Ti3 O12 99.25(19)
O16 Ti3 O1 95.91(18)
O15 Ti3 O1 165.24(19)
O12 Ti3 O1 76.73(15)
O16 Ti3 O4 92.1(2)
O15 Ti3 O4 93.59(19)
O12 Ti3 O4 160.83(17)
O1 Ti3 O4 87.26(16)
O16 Ti3 O6 169.62(19)
O15 Ti3 O6 89.73(18)
O12 Ti3 O6 84.51(16)
O1 Ti3 O6 75.82(15)
O4 Ti3 O6 81.35(16)
O16 Ti3 Ti1 133.70(15)
O15 Ti3 Ti1 126.60(16)
O12 Ti3 Ti1 83.09(12)
O1 Ti3 Ti1 39.31(10)
O4 Ti3 Ti1 77.82(12)
O6 Ti3 Ti1 37.04(10)
O16 Ti3 Ti2 100.62(15)
O15 Ti3 Ti2 135.41(16)
O12 Ti3 Ti2 37.95(11)
O1 Ti3 Ti2 38.78(10)
O4 Ti3 Ti2 125.16(13)
O6 Ti3 Ti2 76.99(11)
Ti1 Ti3 Ti2 55.11(3)
O18 Ti4 O17 98.1(2)
O18 Ti4 O7 99.78(18)
O17 Ti4 O7 98.69(18)
O18 Ti4 O10 91.73(19)
O17 Ti4 O10 94.24(19)
O7 Ti4 O10 161.25(17)
O18 Ti4 O1 95.99(18)
O17 Ti4 O1 165.75(18)
O7 Ti4 O1 76.66(15)
O10 Ti4 O1 87.52(16)
O18 Ti4 O13 170.29(19)
O17 Ti4 O13 89.77(18)
O7 Ti4 O13 84.55(16)
O10 Ti4 O13 81.97(16)
O1 Ti4 O13 76.46(15)
O18 Ti4 Ti2 134.21(15)
O17 Ti4 Ti2 126.89(15)
O7 Ti4 Ti2 83.09(12)
O10 Ti4 Ti2 78.29(12)
O1 Ti4 Ti2 39.74(10)
O13 Ti4 Ti2 37.26(11)
O18 Ti4 Ti1 100.90(15)
O17 Ti4 Ti1 134.86(15)
O7 Ti4 Ti1 37.88(11)
O10 Ti4 Ti1 125.45(12)
O1 Ti4 Ti1 38.80(10)
O13 Ti4 Ti1 77.14(11)
Ti2 Ti4 Ti1 55.15(3)
Ti3 O1 Ti1 101.56(16)
Ti3 O1 Ti2 102.72(16)
Ti1 O1 Ti2 91.77(14)
Ti3 O1 Ti4 146.56(19)
Ti1 O1 Ti4 101.86(16)
Ti2 O1 Ti4 100.07(16)
Ti2 O2 Ti1 106.91(19)
C1 O3 Ti1 126.4(4)
C1 O4 Ti3 130.2(4)
C2 O5 Ti1 159.4(5)
C5 O6 Ti1 130.6(4)
C5 O6 Ti3 127.8(4)
Ti1 O6 Ti3 101.49(17)
C8 O7 Ti4 129.4(4)
C8 O7 Ti1 123.7(4)
Ti4 O7 Ti1 104.60(17)
C1 O8 C11 118.8(5)
C14 O9 Ti2 126.7(4)
C14 O10 Ti4 129.5(4)
C15A O11 C15 26.8(13)
C15A O11 Ti2 150.7(13)
C15 O11 Ti2 157.1(7)
C18 O12 Ti3 128.2(4)
C18 O12 Ti2 124.9(4)
Ti3 O12 Ti2 104.43(17)
C21 O13 Ti2 131.2(4)
C21 O13 Ti4 126.3(4)
Ti2 O13 Ti4 101.96(17)
C14 O14 C24 118.7(5)
C27 O15 Ti3 160.7(7)
C30 O16 Ti3 152.7(8)
C33 O17 Ti4 147.5(6)
C36 O18 Ti4 159.8(7)
O4 C1 O3 127.8(6)
O4 C1 O8 113.2(6)
O3 C1 O8 119.0(6)
O5 C2 C4 110.5(10)
O5 C2 C3 112.4(8)
C4 C2 C3 115.8(11)
O6 C5 C7 110.0(6)
O6 C5 C6 110.8(6)
C7 C5 C6 112.6(7)
C10 C8 O7 113.6(6)
C10 C8 C9 114.7(8)
O7 C8 C9 109.2(6)
O8 C11 C12 105.5(7)
O8 C11 C13 109.4(7)
C12 C11 C13 112.8(8)
O9 C14 O10 127.4(6)
O9 C14 O14 119.8(6)
O10 C14 O14 112.8(6)
C15A C15 C17A 118(4)
C15A C15 C16 93(4)
C17A C15 C16 121(3)
C15A C15 C17 73(3)
C17A C15 C17 46(2)
C16 C15 C17 136.4(17)
C15A C15 O11 75(3)
C17A C15 O11 125(2)
C16 C15 O11 110.6(14)
C17 C15 O11 105.3(14)
C15A C15 C16A 60(4)
C17A C15 C16A 134(3)
C16 C15 C16A 33.4(16)
C17 C15 C16A 117(2)
O11 C15 C16A 99.9(18)
C15 C15A C17 79(4)
C15 C15A O11 78(3)
C17 C15A O11 109(2)
C15 C15A C16A 97(4)
C17 C15A C16A 137(3)
O11 C15A C16A 112(3)
C15 C15A C16 61(3)
C17 C15A C16 123(2)
O11 C15A C16 102(2)
C16A C15A C16 35.3(19)
C15 C15A C17A 42(3)
C17 C15A C17A 37.8(17)
O11 C15A C17A 101(2)
C16A C15A C17A 119(3)
C16 C15A C17A 91(2)
C16A C16 C15 91(3)
C16A C16 C15A 66(3)
C15 C16 C15A 25.1(13)
C16 C16A C15A 78(4)
C16 C16A C15 55(3)
C15A C16A C15 23.1(15)
C17A C17 C15A 90(3)
C17A C17 C15 62(3)
C15A C17 C15 28.2(14)
C17 C17A C15 72(3)
C17 C17A C15A 52(3)
C15 C17A C15A 20.2(15)
C20 C18 O12 113.6(7)
C20 C18 C19 117.2(8)
O12 C18 C19 109.6(7)
O13 C21 C22 110.8(6)
O13 C21 C23 108.0(5)
C22 C21 C23 112.9(6)
O14 C24 C26 106.8(6)
O14 C24 C25 110.1(6)
C26 C24 C25 112.1(7)
O15 C27 C29 117.8(9)
O15 C27 C28 114.3(8)
C29 C27 C28 124.1(10)
C31 C30 O16 119.3(16)
C31 C30 C32 116.7(17)
O16 C30 C32 121.6(16)
O17 C33 C35 117.8(9)
O17 C33 C34 116.0(9)
C35 C33 C34 118.0(10)
C37 C36 C38 116.9(16)
C37 C36 O18 111.2(15)
C38 C36 O18 115.3(13)

loop_
_geom_bond_atom_site_label_1
_geom_bond_atom_site_label_2
_geom_bond_distance
Ti1 O5 1.775(4)
Ti1 O2 1.844(4)
Ti1 O6 1.951(4)
Ti1 O7 2.033(4)
Ti1 O1 2.052(4)
Ti1 O3 2.148(4)
Ti1 Ti2 2.9500(16)
Ti1 Ti3 3.1735(16)
Ti1 Ti4 3.2050(17)
Ti2 O11 1.787(4)
Ti2 O2 1.828(4)
Ti2 O13 1.960(4)
Ti2 O12 2.034(4)
Ti2 O1 2.057(4)
Ti2 O9 2.159(4)
Ti2 Ti4 3.1674(16)
Ti2 Ti3 3.2030(17)
Ti3 O16 1.763(4)
Ti3 O15 1.785(4)
Ti3 O12 2.019(4)
Ti3 O1 2.044(4)
Ti3 O4 2.045(4)
Ti3 O6 2.144(4)
Ti4 O18 1.760(4)
Ti4 O17 1.780(4)
Ti4 O7 2.017(4)
Ti4 O10 2.040(4)
Ti4 O1 2.076(4)
Ti4 O13 2.115(4)
O3 C1 1.259(7)
O4 C1 1.250(7)
O5 C2 1.415(8)
O6 C5 1.433(7)
O7 C8 1.440(7)
O8 C1 1.347(7)
O8 C11 1.459(8)
O9 C14 1.246(7)
O10 C14 1.274(7)
O11 C15A 1.46(3)
O11 C15 1.480(16)
O12 C18 1.456(8)
O13 C21 1.445(7)
O14 C14 1.339(7)
O14 C24 1.440(8)
O15 C27 1.388(9)
O16 C30 1.341(15)
O17 C33 1.345(11)
O18 C36 1.397(14)
C2 C4 1.433(14)
C2 C3 1.457(13)
C5 C7 1.520(10)
C5 C6 1.525(10)
C8 C10 1.407(11)
C8 C9 1.509(11)
C11 C12 1.460(12)
C11 C13 1.525(12)
C15 C15A 0.68(3)
C15 C17A 1.32(5)
C15 C16 1.41(2)
C15 C17 1.41(2)
C15 C16A 1.72(5)
C15A C17 1.38(3)
C15A C16A 1.50(5)
C15A C16 1.60(4)
C15A C17A 1.75(6)
C16 C16A 0.95(5)
C17 C17A 1.07(5)
C18 C20 1.433(11)
C18 C19 1.475(11)
C21 C22 1.516(9)
C21 C23 1.519(9)
C24 C26 1.490(11)
C24 C25 1.503(11)
C27 C29 1.391(13)
C27 C28 1.414(12)
C30 C31 1.269(19)
C30 C32 1.370(17)
C33 C35 1.448(13)
C33 C34 1.476(12)
C36 C37 1.357(19)
C36 C38 1.363(16)
